data_2223463
loop_
_publ_author_name
'Guo, Min'

_publ_section_title
;
 Bis[5-(2-amino-3-pyridyl)tetrazolato]copper(II)
;
_journal_coeditor_code LH2827
_journal_issue 10
_journal_name_full 'Acta Crystallographica Section E'
_journal_page_first m1160
_journal_paper_doi 10.1107/S1600536809034369
_journal_volume 65
_journal_year 2009
_chemical_formula_iupac '[Cu (C6 H5 N6)2 ]'
_chemical_formula_moiety 'C12 H10 Cu N12'
_chemical_formula_sum 'C12 H10 Cu N12'
_chemical_formula_weight 385.86
_chemical_melting_point 723
_chemical_name_systematic
;
Bis[5-(2-amino-3-pyridyl)tetrazolato]copper(II)
;
_space_group_IT_number 14
_symmetry_cell_setting monoclinic
_symmetry_space_group_name_Hall '-P 2ybc'
_symmetry_space_group_name_H-M 'P 1 21/c 1'
_atom_sites_solution_hydrogens geom
_atom_sites_solution_primary direct
_atom_sites_solution_secondary difmap
_audit_creation_method SHELXL-97
_cell_angle_alpha 90.00
_cell_angle_beta 100.692(2)
_cell_angle_gamma 90.00
_cell_formula_units_Z 2
_cell_length_a 6.6492(6)
_cell_length_b 7.9093(7)
_cell_length_c 13.5581(12)
_cell_measurement_reflns_used 2942
_cell_measurement_temperature 294(2)
_cell_measurement_theta_max 27.49
_cell_measurement_theta_min 3.02
_cell_volume 700.65(11)
_computing_cell_refinement 'CrystalClear (Rigaku, 2005)'
_computing_data_collection 'CrystalClear (Rigaku, 2005)'
_computing_data_reduction 'CrystalClear (Rigaku, 2005)'
_computing_molecular_graphics 'PLATON (Spek, 2009)'
_computing_publication_material 'SHELXTL (Sheldrick, 2008)'
_computing_structure_refinement 'SHELXL97 (Sheldrick, 2008)'
_computing_structure_solution 'SHELXS97 (Sheldrick, 2008)'
_diffrn_ambient_temperature 295(2)
_diffrn_detector_area_resol_mean 13.6612
_diffrn_measured_fraction_theta_full 0.988
_diffrn_measured_fraction_theta_max 0.988
_diffrn_measurement_device_type 'Rigaku Mercury2'
_diffrn_measurement_method \w
_diffrn_radiation_monochromator graphite
_diffrn_radiation_source 'fine-focus sealed tube'
_diffrn_radiation_type MoK\a
_diffrn_radiation_wavelength 0.71073
_diffrn_reflns_av_R_equivalents 0.0204
_diffrn_reflns_av_sigmaI/netI 0.0278
_diffrn_reflns_limit_h_max 7
_diffrn_reflns_limit_h_min -8
_diffrn_reflns_limit_k_max 9
_diffrn_reflns_limit_k_min -8
_diffrn_reflns_limit_l_max 16
_diffrn_reflns_limit_l_min -15
_diffrn_reflns_number 3743
_diffrn_reflns_theta_full 25.97
_diffrn_reflns_theta_max 25.97
_diffrn_reflns_theta_min 3.00
_diffrn_standards_number 0
_exptl_absorpt_coefficient_mu 1.587
_exptl_absorpt_correction_T_max 0.8704
_exptl_absorpt_correction_T_min 0.7967
_exptl_absorpt_correction_type multi-scan
_exptl_absorpt_process_details '(CrystalClear; Rigaku, 2005)'
_exptl_crystal_colour green
_exptl_crystal_density_diffrn 1.829
_exptl_crystal_density_method 'not measured'
_exptl_crystal_description rectangle
_exptl_crystal_F_000 390
_exptl_crystal_size_max 0.15
_exptl_crystal_size_mid 0.13
_exptl_crystal_size_min 0.09
_refine_diff_density_max 0.688
_refine_diff_density_min -0.727
_refine_ls_extinction_method none
_refine_ls_goodness_of_fit_ref 1.071
_refine_ls_hydrogen_treatment constr
_refine_ls_matrix_type full
_refine_ls_number_parameters 115
_refine_ls_number_reflns 1363
_refine_ls_number_restraints 0
_refine_ls_restrained_S_all 1.071
_refine_ls_R_factor_all 0.0439
_refine_ls_R_factor_gt 0.0399
_refine_ls_shift/su_max 0.000
_refine_ls_shift/su_mean 0.000
_refine_ls_structure_factor_coef Fsqd
_refine_ls_weighting_details 'calc w=1/[\s^2^(Fo^2^)+(0.0555P)^2^+1.0273P] where P=(Fo^2^+2Fc^2^)/3'
_refine_ls_weighting_scheme calc
_refine_ls_wR_factor_gt 0.1064
_refine_ls_wR_factor_ref 0.1086
_reflns_number_gt 1228
_reflns_number_total 1363
_reflns_threshold_expression I>2\s(I)
_cod_data_source_file lh2827.cif
_cod_data_source_block I
_cod_depositor_comments
;
The following automatic conversions were performed:
'_symmetry_cell_setting' value 'Monoclinic' changed to 'monoclinic'
according to '/home/saulius/struct/CIF-dictionaries/cif_core.dic'
dictionary named 'cif_core.dic' version 2.4.1 from 2010-06-29.

Automatic conversion script
Id: cif_fix_enum 1527 2010-12-29 10:47:43Z saulius 

The following automatic conversions were performed:

'_symmetry_cell_setting' value 'Monoclinic' changed to 'monoclinic'
according to /home/saulius/struct/CIF-dictionaries/cif_core.dic
dictionary named 'cif_core.dic' version 2.4.1 from 2010-06-29.

Automatic conversion script
Id: cif_fix_values 1715 2011-07-08 13:25:40Z adriana 
;
_cod_original_sg_symbol_H-M 'P 21/c'
_cod_database_code 2223463
_cod_database_fobs_code 2223463

loop_
_symmetry_equiv_pos_as_xyz
'x, y, z'
'-x, y+1/2, -z+1/2'
'-x, -y, -z'
'x, -y-1/2, z-1/2'

loop_
_atom_site_type_symbol
_atom_site_label
_atom_site_fract_x
_atom_site_fract_y
_atom_site_fract_z
_atom_site_U_iso_or_equiv
_atom_site_adp_type
_atom_site_calc_flag
_atom_site_refinement_flags
_atom_site_occupancy
_atom_site_disorder_assembly
_atom_site_disorder_group
Cu Cu1 0.5000 0.5000 0.5000 0.0265(2) Uani d S 1 . .
N N6 1.0060(4) 0.1967(3) 0.61317(18) 0.0302(6) Uani d . 1 . .
C C6 0.7920(5) 0.3986(4) 0.3685(2) 0.0260(6) Uani d . 1 . .
C C5 0.9283(4) 0.3088(4) 0.4476(2) 0.0263(6) Uani d . 1 . .
N N4 0.6177(4) 0.4748(3) 0.37835(19) 0.0294(6) Uani d . 1 . .
C C4 0.8741(5) 0.2899(4) 0.5446(2) 0.0258(6) Uani d . 1 . .
N N3 0.8245(4) 0.4167(4) 0.27476(19) 0.0345(6) Uani d . 1 . .
C C3 1.1079(5) 0.2369(4) 0.4307(2) 0.0322(7) Uani d . 1 . .
H H3A 1.1439 0.2497 0.3680 0.039 Uiso calc R 1 . .
N N2 0.5399(4) 0.5422(4) 0.2875(2) 0.0365(6) Uani d . 1 . .
C C2 1.2364(5) 0.1461(4) 0.5041(3) 0.0364(7) Uani d . 1 . .
H H2A 1.3576 0.0997 0.4914 0.044 Uiso calc R 1 . .
C C1 1.1816(5) 0.1263(4) 0.5947(2) 0.0349(7) Uani d . 1 . .
H H1A 1.2646 0.0642 0.6446 0.042 Uiso calc R 1 . .
N N1 0.6643(5) 0.5072(4) 0.2266(2) 0.0385(7) Uani d . 1 . .
N N5 0.7116(4) 0.3534(3) 0.56979(17) 0.0291(6) Uani d . 1 . .
H H5A 0.7585 0.4076 0.6279 0.035 Uiso calc R 1 . .
H H5B 0.6431 0.2629 0.5866 0.035 Uiso calc R 1 . .

loop_
_atom_site_aniso_label
_atom_site_aniso_U_11
_atom_site_aniso_U_22
_atom_site_aniso_U_33
_atom_site_aniso_U_12
_atom_site_aniso_U_13
_atom_site_aniso_U_23
Cu1 0.0241(3) 0.0352(3) 0.0227(3) 0.00433(19) 0.0104(2) 0.00138(19)
N6 0.0281(14) 0.0330(14) 0.0300(13) 0.0006(10) 0.0068(11) 0.0029(10)
C6 0.0267(15) 0.0296(14) 0.0243(13) -0.0035(11) 0.0112(11) -0.0035(11)
C5 0.0250(15) 0.0270(14) 0.0292(15) -0.0012(11) 0.0108(12) -0.0019(11)
N4 0.0280(14) 0.0395(14) 0.0223(12) 0.0041(11) 0.0087(10) 0.0012(10)
C4 0.0239(15) 0.0258(14) 0.0286(14) -0.0029(11) 0.0076(12) 0.0000(11)
N3 0.0342(15) 0.0477(16) 0.0248(12) 0.0030(12) 0.0137(11) -0.0019(11)
C3 0.0325(17) 0.0347(16) 0.0328(16) 0.0011(13) 0.0151(13) -0.0031(13)
N2 0.0353(16) 0.0513(16) 0.0245(13) 0.0073(13) 0.0100(11) 0.0046(12)
C2 0.0280(16) 0.0374(17) 0.0464(18) 0.0065(13) 0.0141(14) -0.0028(14)
C1 0.0297(17) 0.0334(16) 0.0393(17) 0.0024(12) 0.0002(13) 0.0015(13)
N1 0.0365(17) 0.0561(19) 0.0242(13) 0.0054(12) 0.0092(12) 0.0040(11)
N5 0.0277(14) 0.0401(15) 0.0229(11) 0.0069(11) 0.0135(10) 0.0056(10)

loop_
_atom_type_symbol
_atom_type_description
_atom_type_scat_dispersion_real
_atom_type_scat_dispersion_imag
_atom_type_scat_source
C C 0.0033 0.0016 'International Tables Vol C Tables 4.2.6.8 and 6.1.1.4'
H H 0.0000 0.0000 'International Tables Vol C Tables 4.2.6.8 and 6.1.1.4'
N N 0.0061 0.0033 'International Tables Vol C Tables 4.2.6.8 and 6.1.1.4'
Cu Cu 0.3201 1.2651 'International Tables Vol C Tables 4.2.6.8 and 6.1.1.4'

loop_
_geom_angle_atom_site_label_1
_geom_angle_atom_site_label_2
_geom_angle_atom_site_label_3
_geom_angle_site_symmetry_1
_geom_angle_site_symmetry_3
_geom_angle
_geom_angle_publ_flag
N5 Cu1 N5 3_666 . 180 y
N5 Cu1 N4 3_666 . 90.97(10) ?
N5 Cu1 N4 . . 89.03(10) y
N5 Cu1 N4 3_666 3_666 89.03(10) ?
N5 Cu1 N4 . 3_666 90.97(10) y
N4 Cu1 N4 . 3_666 180 y
C1 N6 C4 . . 124.1(3) ?
N4 C6 N3 . . 110.1(3) ?
N4 C6 C5 . . 125.5(3) ?
N3 C6 C5 . . 124.4(3) ?
C3 C5 C4 . . 118.8(3) ?
C3 C5 C6 . . 121.3(3) ?
C4 C5 C6 . . 119.9(3) ?
C6 N4 N2 . . 106.2(2) ?
C6 N4 Cu1 . . 128.3(2) ?
N2 N4 Cu1 . . 125.5(2) ?
N5 C4 N6 . . 119.4(3) ?
N5 C4 C5 . . 124.5(3) ?
N6 C4 C5 . . 116.1(3) ?
C6 N3 N1 . . 105.3(2) ?
C5 C3 C2 . . 122.1(3) ?
C5 C3 H3A . . 118.9 ?
C2 C3 H3A . . 118.9 ?
N1 N2 N4 . . 108.2(3) ?
C1 C2 C3 . . 118.5(3) ?
C1 C2 H2A . . 120.7 ?
C3 C2 H2A . . 120.7 ?
C2 C1 N6 . . 120.3(3) ?
C2 C1 H1A . . 119.8 ?
N6 C1 H1A . . 119.8 ?
N2 N1 N3 . . 110.1(3) ?
C4 N5 Cu1 . . 132.2(2) ?
C4 N5 H5A . . 104.2 ?
Cu1 N5 H5A . . 104.2 ?
C4 N5 H5B . . 104.2 ?
Cu1 N5 H5B . . 104.2 ?
H5A N5 H5B . . 105.5 ?

loop_
_geom_bond_atom_site_label_1
_geom_bond_atom_site_label_2
_geom_bond_site_symmetry_2
_geom_bond_distance
_geom_bond_publ_flag
Cu1 N5 3_666 1.930(2) ?
Cu1 N5 . 1.930(2) ?
Cu1 N4 . 1.963(2) ?
Cu1 N4 3_666 1.963(2) ?
N6 C1 . 1.358(4) ?
N6 C4 . 1.369(4) ?
C6 N4 . 1.335(4) ?
C6 N3 . 1.336(4) ?
C6 C5 . 1.455(4) ?
C5 C3 . 1.380(4) ?
C5 C4 . 1.435(4) ?
N4 N2 . 1.354(4) ?
C4 N5 . 1.293(4) ?
N3 N1 . 1.348(4) ?
C3 C2 . 1.386(5) ?
C3 H3A . 0.9300 ?
N2 N1 . 1.302(4) ?
C2 C1 . 1.354(5) ?
C2 H2A . 0.9300 ?
C1 H1A . 0.9300 ?
N5 H5A . 0.9000 ?
N5 H5B . 0.9000 ?

loop_
_geom_hbond_atom_site_label_D
_geom_hbond_atom_site_label_H
_geom_hbond_atom_site_label_A
_geom_hbond_site_symmetry_A
_geom_hbond_distance_DH
_geom_hbond_distance_HA
_geom_hbond_distance_DA
_geom_hbond_angle_DHA
N5 H5A N2 3_666 0.90 2.50 2.902(4) 107.5

loop_
_geom_torsion_atom_site_label_1
_geom_torsion_atom_site_label_2
_geom_torsion_atom_site_label_3
_geom_torsion_atom_site_label_4
_geom_torsion_site_symmetry_1
_geom_torsion_site_symmetry_2
_geom_torsion_site_symmetry_3
_geom_torsion_site_symmetry_4
_geom_torsion
_geom_torsion_publ_flag
N4 C6 C5 C3 . . . . -178.6(3) ?
N3 C6 C5 C3 . . . . 1.2(5) ?
N4 C6 C5 C4 . . . . 3.1(4) ?
N3 C6 C5 C4 . . . . -177.1(3) ?
N3 C6 N4 N2 . . . . 0.1(4) ?
C5 C6 N4 N2 . . . . 179.9(3) ?
N3 C6 N4 Cu1 . . . . -176.5(2) ?
C5 C6 N4 Cu1 . . . . 3.4(4) ?
N5 Cu1 N4 C6 . . . . -7.2(3) ?
N5 Cu1 N4 N2 . . . . 176.9(3) ?
C1 N6 C4 N5 . . . . -179.3(3) ?
C1 N6 C4 C5 . . . . 1.2(4) ?
C3 C5 C4 N5 . . . . 179.0(3) ?
C6 C5 C4 N5 . . . . -2.6(4) ?
C3 C5 C4 N6 . . . . -1.4(4) ?
C6 C5 C4 N6 . . . . 176.9(3) ?
N4 C6 N3 N1 . . . . 0.1(3) ?
C5 C6 N3 N1 . . . . -179.8(3) ?
C4 C5 C3 C2 . . . . 0.5(5) ?
C6 C5 C3 C2 . . . . -177.8(3) ?
C6 N4 N2 N1 . . . . -0.2(4) ?
Cu1 N4 N2 N1 . . . . 176.5(2) ?
C5 C3 C2 C1 . . . . 0.8(5) ?
C3 C2 C1 N6 . . . . -1.1(5) ?
C4 N6 C1 C2 . . . . 0.1(5) ?
N4 N2 N1 N3 . . . . 0.2(4) ?
C6 N3 N1 N2 . . . . -0.2(4) ?
N6 C4 N5 Cu1 . . . . 175.8(2) ?
C5 C4 N5 Cu1 . . . . -4.7(5) ?
N4 Cu1 N5 C4 . . . . 8.1(3) ?
